data_4062201
loop_
_publ_author_name
'Vicente, Jos\'e'
'Abad, Jos\'e-Antonio'
'Clemente, Rafael'
'L\'opez-Serrano, Joaqu\'in'
'Ram\'irez de Arellano, M. Carmen'
'Jones, Peter G.'
'Bautista, Delia'

_publ_section_title
;
 Mercurated and Palladated Iminophosphoranes. Synthesis and Reactivity
;
_journal_issue 21
_journal_name_full Organometallics
_journal_page_first 4248
_journal_page_last 4259
_journal_paper_doi 10.1021/om0303552
_journal_volume 22
_journal_year 2003
_chemical_formula_sum 'C55 H50 Cl2 N2 O4 P2 Pd2'
_chemical_formula_weight 1148.61
_space_group_IT_number 2
_symmetry_cell_setting triclinic
_symmetry_space_group_name_Hall '-P 1'
_symmetry_space_group_name_H-M 'P -1'
_cell_angle_alpha 97.91(3)
_cell_angle_beta 91.32(3)
_cell_angle_gamma 111.29(3)
_cell_formula_units_Z 2
_cell_length_a 10.802(2)
_cell_length_b 11.848(2)
_cell_length_c 21.500(4)
_cell_measurement_temperature 173(2)
_cell_volume 2531.7(9)
_diffrn_ambient_temperature 173(2)
_exptl_crystal_density_diffrn 1.507
_cod_database_code 4062201

loop_
_symmetry_equiv_pos_as_xyz
'x, y, z'
'-x, -y, -z'

loop_
_atom_site_label
_atom_site_type_symbol
_atom_site_fract_x
_atom_site_fract_y
_atom_site_fract_z
_atom_site_U_iso_or_equiv
_atom_site_adp_type
_atom_site_occupancy
_atom_site_symmetry_multiplicity
_atom_site_calc_flag
_atom_site_refinement_flags
_atom_site_disorder_assembly
_atom_site_disorder_group
Pd1 Pd 0.73582(2) 0.479101(17) 0.340118(9) 0.02201(6) Uani 1 1 d . . .
Pd2 Pd 0.86361(2) 0.455653(18) 0.218475(9) 0.02287(7) Uani 1 1 d . . .
P1 P 0.75657(7) 0.73619(6) 0.40178(3) 0.02126(14) Uani 1 1 d . . .
P2 P 0.78207(7) 0.59003(7) 0.11887(3) 0.02602(16) Uani 1 1 d . . .
N1 N 0.8446(2) 0.65498(19) 0.38244(10) 0.0225(5) Uani 1 1 d . . .
N2 N 0.7344(2) 0.4670(2) 0.15037(10) 0.0293(5) Uani 1 1 d . . .
O1 O 1.00801(19) 0.44350(18) 0.27856(9) 0.0307(4) Uani 1 1 d . . .
O2 O 0.88653(19) 0.41339(17) 0.36247(9) 0.0283(4) Uani 1 1 d . . .
O3 O 0.6145(2) 0.30352(17) 0.30451(10) 0.0356(5) Uani 1 1 d . . .
O4 O 0.7444(2) 0.27145(17) 0.22949(9) 0.0306(4) Uani 1 1 d . . .
C1 C 0.5886(3) 0.5352(2) 0.32784(12) 0.0234(6) Uani 1 1 d . . .
C2 C 0.4705(3) 0.4692(3) 0.28897(13) 0.0324(7) Uani 1 1 d . . .
H2 H 0.4591 0.3918 0.2653 0.039 Uiso 1 1 calc R . .
C3 C 0.3708(3) 0.5161(3) 0.28501(15) 0.0404(8) Uani 1 1 d . . .
H3 H 0.2918 0.4702 0.2586 0.048 Uiso 1 1 calc R . .
C4 C 0.3842(3) 0.6287(3) 0.31892(16) 0.0429(8) Uani 1 1 d . . .
H4 H 0.3134 0.6580 0.3168 0.051 Uiso 1 1 calc R . .
C5 C 0.4992(3) 0.6976(3) 0.35554(14) 0.0341(7) Uani 1 1 d . . .
H5 H 0.5103 0.7761 0.3778 0.041 Uiso 1 1 calc R . .
C6 C 0.6001(3) 0.6506(2) 0.35962(12) 0.0251(6) Uani 1 1 d . . .
C7 C 0.9762(3) 0.6947(2) 0.41259(12) 0.0221(5) Uani 1 1 d . . .
C8 C 1.0815(3) 0.7881(3) 0.39403(13) 0.0311(6) Uani 1 1 d . . .
H8 H 1.0670 0.8259 0.3598 0.037 Uiso 1 1 calc R . .
C9 C 1.2085(3) 0.8278(3) 0.42446(14) 0.0379(7) Uani 1 1 d . . .
H9 H 1.2790 0.8929 0.4111 0.045 Uiso 1 1 calc R . .
C10 C 1.2336(3) 0.7735(3) 0.47417(13) 0.0350(7) Uani 1 1 d . . .
C11 C 1.1279(3) 0.6799(3) 0.49244(13) 0.0357(7) Uani 1 1 d . . .
H11 H 1.1428 0.6411 0.5261 0.043 Uiso 1 1 calc R . .
C12 C 1.0009(3) 0.6411(3) 0.46306(12) 0.0298(6) Uani 1 1 d . . .
H12 H 0.9300 0.5776 0.4773 0.036 Uiso 1 1 calc R . .
C13 C 0.9780(3) 0.6216(2) 0.20621(12) 0.0252(6) Uani 1 1 d . . .
C14 C 0.9350(3) 0.6814(3) 0.16316(13) 0.0282(6) Uani 1 1 d . . .
C15 C 1.0080(3) 0.8027(3) 0.15587(14) 0.0368(7) Uani 1 1 d . . .
H15 H 0.9752 0.8414 0.1272 0.044 Uiso 1 1 calc R . .
C16 C 1.1285(3) 0.8655(3) 0.19097(15) 0.0417(8) Uani 1 1 d . . .
H16 H 1.1793 0.9480 0.1866 0.050 Uiso 1 1 calc R . .
C17 C 1.1741(3) 0.8078(3) 0.23220(15) 0.0420(8) Uani 1 1 d . . .
H17 H 1.2580 0.8503 0.2554 0.050 Uiso 1 1 calc R . .
C18 C 1.1003(3) 0.6891(3) 0.24044(14) 0.0349(7) Uani 1 1 d . . .
H18 H 1.1334 0.6524 0.2701 0.042 Uiso 1 1 calc R . .
C19 C 0.6201(3) 0.3614(3) 0.12381(12) 0.0302(6) Uani 1 1 d . . .
C20 C 0.6350(3) 0.2521(3) 0.10036(13) 0.0365(7) Uani 1 1 d . . .
H20 H 0.7216 0.2487 0.1001 0.044 Uiso 1 1 calc R . .
C21 C 0.5253(4) 0.1485(3) 0.07741(14) 0.0448(8) Uani 1 1 d . . .
H21 H 0.5374 0.0743 0.0624 0.054 Uiso 1 1 calc R . .
C22 C 0.3979(4) 0.1506(3) 0.07581(14) 0.0488(9) Uani 1 1 d . . .
C23 C 0.3841(3) 0.2599(3) 0.09790(14) 0.0461(8) Uani 1 1 d . . .
H23 H 0.2980 0.2642 0.0960 0.055 Uiso 1 1 calc R . .
C24 C 0.4927(3) 0.3636(3) 0.12275(13) 0.0362(7) Uani 1 1 d . . .
H24 H 0.4798 0.4368 0.1392 0.043 Uiso 1 1 calc R . .
C31 C 0.7368(3) 0.7622(2) 0.48499(12) 0.0249(6) Uani 1 1 d D . .
C32 C 0.6238(3) 0.6852(3) 0.50929(14) 0.0342(7) Uani 1 1 d D . .
H32 H 0.5565 0.6220 0.4818 0.041 Uiso 1 1 calc R . .
C33 C 0.6095(3) 0.7005(3) 0.57330(15) 0.0440(8) Uani 1 1 d D . .
H33 H 0.5321 0.6484 0.5896 0.053 Uiso 1 1 calc R . .
C34 C 0.7069(3) 0.7907(3) 0.61319(14) 0.0433(8) Uani 1 1 d D . .
H34 H 0.6963 0.8013 0.6571 0.052 Uiso 1 1 calc R . .
C35 C 0.8198(3) 0.8660(3) 0.59035(14) 0.0405(8) Uani 1 1 d D . .
H35 H 0.8871 0.9279 0.6185 0.049 Uiso 1 1 calc R . .
C36 C 0.8360(3) 0.8521(3) 0.52630(13) 0.0326(7) Uani 1 1 d D . .
H36 H 0.9147 0.9038 0.5106 0.039 Uiso 1 1 calc R . .
C41 C 0.8131(3) 0.8823(2) 0.37375(12) 0.0234(6) Uani 1 1 d D . .
C42 C 0.7972(3) 0.9869(2) 0.40393(13) 0.0295(6) Uani 1 1 d D . .
H42 H 0.7694 0.9894 0.4455 0.035 Uiso 1 1 calc R . .
C43 C 0.8217(3) 1.0871(3) 0.37361(14) 0.0372(7) Uani 1 1 d D . .
H43 H 0.8106 1.1585 0.3944 0.045 Uiso 1 1 calc R . .
C44 C 0.8623(3) 1.0845(3) 0.31292(14) 0.0375(7) Uani 1 1 d D . .
H44 H 0.8785 1.1537 0.2921 0.045 Uiso 1 1 calc R . .
C45 C 0.8793(3) 0.9807(3) 0.28270(13) 0.0347(7) Uani 1 1 d D . .
H45 H 0.9075 0.9788 0.2412 0.042 Uiso 1 1 calc R . .
C46 C 0.8554(3) 0.8800(2) 0.31285(12) 0.0274(6) Uani 1 1 d D . .
H46 H 0.8677 0.8091 0.2921 0.033 Uiso 1 1 calc R . .
C51 C 0.6741(3) 0.6762(2) 0.12464(12) 0.0263(6) Uani 1 1 d D . .
C52 C 0.6249(3) 0.6974(3) 0.18309(13) 0.0327(7) Uani 1 1 d D . .
H52 H 0.6428 0.6609 0.2172 0.039 Uiso 1 1 calc R . .
C53 C 0.5509(3) 0.7708(3) 0.19126(14) 0.0388(7) Uani 1 1 d D . .
H53 H 0.5181 0.7849 0.2310 0.047 Uiso 1 1 calc R . .
C54 C 0.5241(3) 0.8241(3) 0.14185(14) 0.0395(7) Uani 1 1 d D . .
H54 H 0.4731 0.8748 0.1476 0.047 Uiso 1 1 calc R . .
C55 C 0.5716(3) 0.8035(3) 0.08442(14) 0.0398(7) Uani 1 1 d D . .
H55 H 0.5520 0.8392 0.0504 0.048 Uiso 1 1 calc R . .
C56 C 0.6474(3) 0.7314(3) 0.07555(13) 0.0329(7) Uani 1 1 d D . .
H56 H 0.6815 0.7195 0.0359 0.040 Uiso 1 1 calc R . .
C61 C 0.8085(3) 0.5658(3) 0.03587(13) 0.0297(6) Uani 1 1 d D . .
C62 C 0.9336(3) 0.6159(3) 0.01442(15) 0.0398(7) Uani 1 1 d D . .
H62 H 1.0069 0.6666 0.0433 0.048 Uiso 1 1 calc R . .
C63 C 0.9528(4) 0.5927(3) -0.04875(16) 0.0486(9) Uani 1 1 d D . .
H63 H 1.0390 0.6276 -0.0631 0.058 Uiso 1 1 calc R . .
C64 C 0.8468(4) 0.5189(3) -0.09097(16) 0.0479(9) Uani 1 1 d D . .
H64 H 0.8604 0.5021 -0.1342 0.058 Uiso 1 1 calc R . .
C65 C 0.7209(4) 0.4693(3) -0.07024(14) 0.0466(8) Uani 1 1 d D . .
H65 H 0.6476 0.4194 -0.0993 0.056 Uiso 1 1 calc R . .
C66 C 0.7017(3) 0.4925(3) -0.00688(13) 0.0387(7) Uani 1 1 d D . .
H66 H 0.6153 0.4581 0.0073 0.046 Uiso 1 1 calc R . .
C87 C 0.5554(4) 0.1039(3) 0.24887(17) 0.0490(9) Uani 1 1 d . . .
H87A H 0.4848 0.0928 0.2165 0.059 Uiso 1 1 calc R . .
H87B H 0.5155 0.0789 0.2876 0.059 Uiso 1 1 calc R . .
H87C H 0.6067 0.0536 0.2340 0.059 Uiso 1 1 calc R . .
C88 C 0.6471(3) 0.2378(3) 0.26191(13) 0.0317(7) Uani 1 1 d . . .
C89 C 1.3712(3) 0.8162(4) 0.50734(17) 0.0553(10) Uani 1 1 d . . .
H89A H 1.3656 0.7832 0.5470 0.066 Uiso 1 1 calc R . .
H89B H 1.4085 0.9060 0.5162 0.066 Uiso 1 1 calc R . .
H89C H 1.4288 0.7870 0.4804 0.066 Uiso 1 1 calc R . .
C99 C 0.2779(4) 0.0359(4) 0.05003(17) 0.0688(13) Uani 1 1 d . . .
H99A H 0.2698 0.0263 0.0039 0.083 Uiso 1 1 calc R . .
H99B H 0.1970 0.0435 0.0665 0.083 Uiso 1 1 calc R . .
H99C H 0.2897 -0.0359 0.0630 0.083 Uiso 1 1 calc R . .
C100 C 1.0965(3) 0.3950(3) 0.36818(14) 0.0346(7) Uani 1 1 d . . .
H10A H 1.1607 0.4727 0.3907 0.042 Uiso 1 1 calc R . .
H10B H 1.1419 0.3577 0.3376 0.042 Uiso 1 1 calc R . .
H10C H 1.0581 0.3393 0.3983 0.042 Uiso 1 1 calc R . .
C200 C 0.9869(3) 0.4189(2) 0.33405(12) 0.0248(6) Uani 1 1 d . . .
C500 C 1.0041(5) 0.7916(4) 0.83271(19) 0.0681(12) Uani 1 1 d . . .
H50A H 0.9715 0.7167 0.8527 0.082 Uiso 1 1 calc R . .
H50B H 1.0685 0.7820 0.8024 0.082 Uiso 1 1 calc R . .
Cl1 Cl 1.0838(2) 0.91363(15) 0.88893(9) 0.1315(7) Uani 1 1 d . . .
Cl2 Cl 0.86963(11) 0.80423(10) 0.79172(5) 0.0680(3) Uani 1 1 d . . .

loop_
_atom_site_aniso_label
_atom_site_aniso_U_11
_atom_site_aniso_U_22
_atom_site_aniso_U_33
_atom_site_aniso_U_23
_atom_site_aniso_U_13
_atom_site_aniso_U_12
Pd1 0.02350(12) 0.01908(11) 0.02250(11) 0.00230(8) 0.00402(8) 0.00695(8)
Pd2 0.02620(12) 0.02622(12) 0.01946(11) 0.00572(8) 0.00182(8) 0.01277(9)
P1 0.0213(3) 0.0209(3) 0.0228(3) 0.0040(3) 0.0033(3) 0.0090(3)
P2 0.0281(4) 0.0276(4) 0.0232(3) 0.0066(3) -0.0014(3) 0.0105(3)
N1 0.0225(12) 0.0196(11) 0.0255(11) 0.0008(9) 0.0013(9) 0.0090(9)
N2 0.0310(13) 0.0306(13) 0.0266(12) 0.0079(10) -0.0042(10) 0.0109(11)
O1 0.0310(11) 0.0407(12) 0.0261(10) 0.0112(9) 0.0025(8) 0.0177(9)
O2 0.0332(11) 0.0271(10) 0.0286(10) 0.0034(8) 0.0041(8) 0.0159(9)
O3 0.0329(11) 0.0216(10) 0.0442(12) -0.0021(9) 0.0074(9) 0.0028(9)
O4 0.0411(12) 0.0257(10) 0.0267(10) 0.0043(8) 0.0016(9) 0.0143(9)
C1 0.0203(13) 0.0276(14) 0.0200(13) 0.0074(11) 0.0038(10) 0.0047(11)
C2 0.0301(16) 0.0335(16) 0.0272(15) 0.0042(12) 0.0008(12) 0.0044(13)
C3 0.0209(15) 0.051(2) 0.0412(18) 0.0092(15) -0.0066(13) 0.0034(14)
C4 0.0261(16) 0.054(2) 0.054(2) 0.0159(17) -0.0010(14) 0.0191(15)
C5 0.0264(15) 0.0371(17) 0.0399(17) 0.0064(13) 0.0016(13) 0.0130(13)
C6 0.0205(14) 0.0298(15) 0.0239(13) 0.0054(11) 0.0030(11) 0.0077(12)
C7 0.0245(14) 0.0215(13) 0.0214(13) -0.0037(10) 0.0001(10) 0.0126(11)
C8 0.0266(15) 0.0400(17) 0.0299(15) 0.0114(13) 0.0039(12) 0.0140(13)
C9 0.0234(15) 0.0476(19) 0.0413(17) 0.0086(14) 0.0053(13) 0.0109(14)
C10 0.0349(17) 0.0447(18) 0.0297(15) -0.0074(13) -0.0055(13) 0.0250(15)
C11 0.052(2) 0.0331(16) 0.0267(15) -0.0021(12) -0.0097(13) 0.0239(15)
C12 0.0387(17) 0.0243(14) 0.0243(14) 0.0029(11) -0.0009(12) 0.0095(13)
C13 0.0241(14) 0.0305(15) 0.0228(13) 0.0039(11) 0.0046(11) 0.0121(12)
C14 0.0274(15) 0.0294(15) 0.0283(14) 0.0057(12) 0.0008(12) 0.0107(12)
C15 0.0377(17) 0.0349(17) 0.0386(17) 0.0127(13) -0.0009(14) 0.0121(14)
C16 0.0371(18) 0.0333(17) 0.0457(18) 0.0094(14) 0.0029(14) 0.0013(14)
C17 0.0301(17) 0.0448(19) 0.0427(18) 0.0074(15) -0.0058(14) 0.0041(15)
C18 0.0284(16) 0.0414(17) 0.0342(16) 0.0133(13) -0.0022(12) 0.0098(14)
C19 0.0347(16) 0.0326(16) 0.0210(14) 0.0084(12) -0.0021(12) 0.0084(13)
C20 0.0427(18) 0.0357(17) 0.0296(15) 0.0050(13) -0.0037(13) 0.0130(14)
C21 0.066(2) 0.0324(17) 0.0270(16) 0.0034(13) -0.0046(15) 0.0086(17)
C22 0.050(2) 0.052(2) 0.0219(15) 0.0085(14) -0.0005(14) -0.0086(17)
C23 0.0321(18) 0.062(2) 0.0325(17) 0.0043(16) 0.0034(14) 0.0055(16)
C24 0.0340(17) 0.0420(18) 0.0284(15) 0.0066(13) 0.0018(13) 0.0087(14)
C31 0.0285(15) 0.0269(14) 0.0247(13) 0.0071(11) 0.0039(11) 0.0153(12)
C32 0.0287(16) 0.0425(18) 0.0341(16) 0.0144(13) 0.0052(12) 0.0130(14)
C33 0.0398(19) 0.067(2) 0.0363(17) 0.0259(17) 0.0134(15) 0.0256(18)
C34 0.059(2) 0.065(2) 0.0252(15) 0.0150(15) 0.0097(15) 0.042(2)
C35 0.056(2) 0.0382(18) 0.0283(16) 0.0002(13) -0.0056(14) 0.0208(16)
C36 0.0365(17) 0.0329(16) 0.0277(15) 0.0059(12) 0.0018(12) 0.0117(13)
C41 0.0236(14) 0.0217(13) 0.0237(13) 0.0038(10) -0.0011(11) 0.0073(11)
C42 0.0363(16) 0.0275(15) 0.0284(14) 0.0045(11) 0.0076(12) 0.0157(13)
